data_2014991
loop_
_publ_author_name
'Senge, Mathias O.'
'Smith, Kevin M.'

_publ_section_title
;
 Hydrogen-bonding patterns in six derivatives of 2,4-dimethylpyrrole
;
_journal_coeditor_code FG1869
_journal_issue 9
_journal_name_full 'Acta Crystallographica Section C'
_journal_page_first o537
_journal_page_last o541
_journal_paper_doi 10.1107/S0108270105023991
_journal_volume 61
_journal_year 2005
_chemical_formula_iupac 'C10 H13 N O4'
_chemical_formula_moiety 'C10 H13 N O4'
_chemical_formula_sum 'C10 H13 N O4'
_chemical_formula_weight 211.21
_chemical_name_systematic
;
dimethyl 3,5-dimethylpyrrole-2,4-dicarboxylate
;
_space_group_IT_number 14
_symmetry_cell_setting monoclinic
_symmetry_space_group_name_Hall '-P 2ybc'
_symmetry_space_group_name_H-M 'P 1 21/c 1'
_atom_sites_solution_hydrogens geom
_atom_sites_solution_primary direct
_atom_sites_solution_secondary difmap
_audit_creation_method SHELXL-97
_cell_angle_alpha 90.00
_cell_angle_beta 95.31(3)
_cell_angle_gamma 90.00
_cell_formula_units_Z 4
_cell_length_a 8.150(4)
_cell_length_b 16.040(6)
_cell_length_c 7.908(4)
_cell_measurement_reflns_used 41
_cell_measurement_temperature 130(2)
_cell_measurement_theta_max 25
_cell_measurement_theta_min 20
_cell_volume 1029.3(8)
_computing_cell_refinement P3
_computing_data_collection 'P3 (Siemens, 1995)'
_computing_data_reduction 'XDISK (Siemens, 1995)'
_computing_molecular_graphics 'XP (Siemens, 1995)'
_computing_publication_material
;
SHELXL97
;
_computing_structure_refinement 'SHELXL97 (Sheldrick, 1997)'
_computing_structure_solution 'SHELXS97 (Sheldrick, 1990)'
_diffrn_ambient_temperature 130(2)
_diffrn_measured_fraction_theta_full 0.999
_diffrn_measured_fraction_theta_max 0.999
_diffrn_measurement_device_type 'Siemens R3m/V'
_diffrn_measurement_method '\w scans'
_diffrn_radiation_monochromator graphite
_diffrn_radiation_source 'fine-focus sealed tube'
_diffrn_radiation_type MoK\a
_diffrn_radiation_wavelength 0.71073
_diffrn_reflns_av_R_equivalents 0.0844
_diffrn_reflns_av_sigmaI/netI 0.0162
_diffrn_reflns_limit_h_max 10
_diffrn_reflns_limit_h_min -10
_diffrn_reflns_limit_k_max 0
_diffrn_reflns_limit_k_min -20
_diffrn_reflns_limit_l_max 10
_diffrn_reflns_limit_l_min 0
_diffrn_reflns_number 2521
_diffrn_reflns_theta_full 27.48
_diffrn_reflns_theta_max 27.48
_diffrn_reflns_theta_min 2.51
_diffrn_standards_decay_% 0
_diffrn_standards_interval_count 198
_diffrn_standards_number 2
_exptl_absorpt_coefficient_mu 0.106
_exptl_absorpt_correction_type none
_exptl_crystal_colour colorless
_exptl_crystal_density_diffrn 1.363
_exptl_crystal_density_method 'not measured'
_exptl_crystal_description plate
_exptl_crystal_F_000 448
_exptl_crystal_size_max 0.40
_exptl_crystal_size_mid 0.38
_exptl_crystal_size_min 0.10
_refine_diff_density_max 0.434
_refine_diff_density_min -0.292
_refine_ls_extinction_coef 0.046(7)
_refine_ls_extinction_expression Fc^*^=kFc[1+0.001xFc^2^\l^3^/sin(2\q)]^-1/4^
_refine_ls_extinction_method SHELXL97
_refine_ls_goodness_of_fit_ref 1.075
_refine_ls_hydrogen_treatment mixed
_refine_ls_matrix_type full
_refine_ls_number_parameters 145
_refine_ls_number_reflns 2354
_refine_ls_number_restraints 0
_refine_ls_restrained_S_all 1.075
_refine_ls_R_factor_all 0.0485
_refine_ls_R_factor_gt 0.0466
_refine_ls_shift/su_max 0.006
_refine_ls_shift/su_mean 0.000
_refine_ls_structure_factor_coef Fsqd
_refine_ls_weighting_details 'calc w=1/[\s^2^(Fo^2^)+(0.0783P)^2^+0.3875P] where P=(Fo^2^+2Fc^2^)/3'
_refine_ls_weighting_scheme calc
_refine_ls_wR_factor_gt 0.1324
_refine_ls_wR_factor_ref 0.1341
_reflns_number_gt 2214
_reflns_number_total 2354
_reflns_threshold_expression I>2\s(I)
_cod_data_source_file fg1869.cif
_cod_data_source_block 4
_cod_depositor_comments
;
The following automatic conversions were performed:
'_symmetry_cell_setting' value 'Monoclinic' changed to 'monoclinic'
according to '/home/saulius/struct/CIF-dictionaries/cif_core.dic'
dictionary named 'cif_core.dic' version 2.4.1 from 2010-06-29.

Automatic conversion script
Id: cif_fix_enum 1527 2010-12-29 10:47:43Z saulius 

The following automatic conversions were performed:

'_symmetry_cell_setting' value 'Monoclinic' changed to 'monoclinic'
according to /home/saulius/struct/CIF-dictionaries/cif_core.dic
dictionary named 'cif_core.dic' version 2.4.1 from 2010-06-29.

Automatic conversion script
Id: cif_fix_values 1715 2011-07-08 13:25:40Z adriana 
;
_cod_original_sg_symbol_H-M 'P 21/c'
_cod_database_code 2014991
_cod_database_fobs_code 2014991

loop_
_symmetry_equiv_pos_as_xyz
'x, y, z'
'-x, y+1/2, -z+1/2'
'-x, -y, -z'
'x, -y-1/2, z-1/2'

loop_
_atom_site_label
_atom_site_fract_x
_atom_site_fract_y
_atom_site_fract_z
_atom_site_U_iso_or_equiv
_atom_site_adp_type
_atom_site_calc_flag
_atom_site_refinement_flags
_atom_site_occupancy
_atom_site_disorder_assembly
_atom_site_disorder_group
_atom_site_type_symbol
N1 0.27203(13) 0.47879(7) 0.12161(14) 0.0215(3) Uani d . 1 . . N
H1 0.339(2) 0.5107(12) 0.069(2) 0.036(5) Uiso d . 1 . . H
C2 0.29355(15) 0.39398(7) 0.15179(15) 0.0213(3) Uani d . 1 . . C
C3 0.16107(15) 0.36563(8) 0.23399(15) 0.0217(3) Uani d . 1 . . C
C4 0.05807(15) 0.43659(8) 0.25194(15) 0.0217(3) Uani d . 1 . . C
C5 0.13218(15) 0.50579(8) 0.18147(15) 0.0211(3) Uani d . 1 . . C
C21 0.43822(15) 0.35482(8) 0.09224(16) 0.0226(3) Uani d . 1 . . C
C22 0.59889(19) 0.23282(9) 0.0807(2) 0.0337(3) Uani d . 1 . . C
H22A 0.5924 0.2327 -0.0437 0.051 Uiso calc R 1 . . H
H22B 0.6027 0.1752 0.1224 0.051 Uiso calc R 1 . . H
H22C 0.6987 0.2624 0.1260 0.051 Uiso calc R 1 . . H
O1 0.53606(13) 0.39121(6) 0.01090(14) 0.0315(3) Uani d . 1 . . O
O2 0.45520(12) 0.27437(6) 0.13602(13) 0.0276(3) Uani d . 1 . . O
C31 0.12926(18) 0.27863(8) 0.29091(19) 0.0310(3) Uani d . 1 . . C
H31A 0.0308 0.2566 0.2254 0.046 Uiso calc R 1 . . H
H31B 0.1120 0.2790 0.4119 0.046 Uiso calc R 1 . . H
H31C 0.2242 0.2433 0.2727 0.046 Uiso calc R 1 . . H
C41 -0.10011(16) 0.43576(8) 0.32597(16) 0.0248(3) Uani d . 1 . . C
C42 -0.32876(18) 0.51776(11) 0.3875(2) 0.0376(4) Uani d . 1 . . C
H42A -0.4067 0.4818 0.3196 0.056 Uiso calc R 1 . . H
H42B -0.3676 0.5756 0.3799 0.056 Uiso calc R 1 . . H
H42C -0.3206 0.4996 0.5063 0.056 Uiso calc R 1 . . H
O3 -0.16547(14) 0.37520(7) 0.38211(16) 0.0398(3) Uani d . 1 . . O
O4 -0.16906(13) 0.51227(7) 0.32388(14) 0.0336(3) Uani d . 1 . . O
C51 0.08542(17) 0.59587(8) 0.16938(17) 0.0251(3) Uani d . 1 . . C
H51A 0.1635 0.6258 0.1044 0.038 Uiso calc R 1 . . H
H51B 0.0880 0.6196 0.2838 0.038 Uiso calc R 1 . . H
H51C -0.0259 0.6012 0.1120 0.038 Uiso calc R 1 . . H

loop_
_atom_site_aniso_label
_atom_site_aniso_U_11
_atom_site_aniso_U_22
_atom_site_aniso_U_33
_atom_site_aniso_U_12
_atom_site_aniso_U_13
_atom_site_aniso_U_23
N1 0.0231(5) 0.0165(5) 0.0248(5) -0.0003(4) 0.0017(4) 0.0012(4)
C2 0.0238(6) 0.0167(6) 0.0231(6) -0.0010(4) -0.0001(4) 0.0014(4)
C3 0.0234(6) 0.0198(6) 0.0214(6) -0.0017(5) -0.0009(4) 0.0009(4)
C4 0.0221(6) 0.0214(6) 0.0213(6) -0.0018(4) 0.0000(4) -0.0009(4)
C5 0.0218(6) 0.0207(6) 0.0204(5) -0.0007(4) -0.0006(4) -0.0015(4)
C21 0.0245(6) 0.0186(6) 0.0240(6) -0.0002(5) -0.0005(5) 0.0005(4)
C22 0.0317(7) 0.0248(7) 0.0450(8) 0.0081(5) 0.0050(6) 0.0011(6)
O1 0.0309(5) 0.0235(5) 0.0419(6) 0.0021(4) 0.0123(4) 0.0049(4)
O2 0.0281(5) 0.0191(5) 0.0360(5) 0.0040(4) 0.0044(4) 0.0038(4)
C31 0.0340(7) 0.0215(6) 0.0382(8) -0.0023(5) 0.0067(6) 0.0063(5)
C41 0.0233(6) 0.0280(7) 0.0230(6) -0.0030(5) 0.0011(5) -0.0028(5)
C42 0.0237(7) 0.0507(10) 0.0389(8) 0.0046(6) 0.0056(6) -0.0076(7)
O3 0.0345(6) 0.0357(6) 0.0516(7) -0.0073(5) 0.0162(5) 0.0032(5)
O4 0.0271(5) 0.0338(6) 0.0411(6) 0.0037(4) 0.0105(4) -0.0006(4)
C51 0.0271(6) 0.0190(6) 0.0291(6) 0.0019(5) 0.0013(5) -0.0016(5)

loop_
_atom_type_symbol
_atom_type_description
_atom_type_scat_dispersion_real
_atom_type_scat_dispersion_imag
_atom_type_scat_source
C C 0.0033 0.0016 'International Tables Vol C Tables 4.2.6.8 and 6.1.1.4'
H H 0.0000 0.0000 'International Tables Vol C Tables 4.2.6.8 and 6.1.1.4'
N N 0.0061 0.0033 'International Tables Vol C Tables 4.2.6.8 and 6.1.1.4'
O O 0.0106 0.0060 'International Tables Vol C Tables 4.2.6.8 and 6.1.1.4'

loop_
_geom_angle_atom_site_label_1
_geom_angle_atom_site_label_2
_geom_angle_atom_site_label_3
_geom_angle
C5 N1 C2 110.63(11)
C5 N1 H1 124.2(13)
C2 N1 H1 125.1(13)
C3 C2 N1 108.06(11)
C3 C2 C21 134.46(12)
N1 C2 C21 117.46(11)
C2 C3 C4 105.98(11)
C2 C3 C31 127.63(12)
C4 C3 C31 126.39(12)
C5 C4 C3 108.19(11)
C5 C4 C41 126.38(12)
C3 C4 C41 125.40(11)
N1 C5 C4 107.15(11)
N1 C5 C51 120.51(11)
C4 C5 C51 132.31(12)
O1 C21 O2 122.73(12)
O1 C21 C2 123.67(12)
O2 C21 C2 113.60(11)
O2 C22 H22A 109.5
O2 C22 H22B 109.5
H22A C22 H22B 109.5
O2 C22 H22C 109.5
H22A C22 H22C 109.5
H22B C22 H22C 109.5
C21 O2 C22 115.59(11)
C3 C31 H31A 109.5
C3 C31 H31B 109.5
H31A C31 H31B 109.5
C3 C31 H31C 109.5
H31A C31 H31C 109.5
H31B C31 H31C 109.5
O3 C41 O4 122.48(13)
O3 C41 C4 125.94(13)
O4 C41 C4 111.58(11)
O4 C42 H42A 109.5
O4 C42 H42B 109.5
H42A C42 H42B 109.5
O4 C42 H42C 109.5
H42A C42 H42C 109.5
H42B C42 H42C 109.5
C41 O4 C42 116.10(12)
C5 C51 H51A 109.5
C5 C51 H51B 109.5
H51A C51 H51B 109.5
C5 C51 H51C 109.5
H51A C51 H51C 109.5
H51B C51 H51C 109.5

loop_
_geom_bond_atom_site_label_1
_geom_bond_atom_site_label_2
_geom_bond_site_symmetry_2
_geom_bond_distance
_geom_bond_publ_flag
N1 C5 . 1.3457(17) ?
N1 C2 . 1.3894(16) ?
N1 H1 . 0.88(2) ?
C2 C3 . 1.3875(18) ?
C2 C21 . 1.4523(18) ?
C3 C4 . 1.4291(18) ?
C3 C31 . 1.4963(18) ?
C4 C5 . 1.4034(18) ?
C4 C41 . 1.4644(19) ?
C5 C51 . 1.4951(18) ?
C21 O1 . 1.2188(17) ?
C21 O2 . 1.3398(16) ?
C22 O2 . 1.4498(18) ?
C22 H22A . 0.9800 ?
C22 H22B . 0.9800 ?
C22 H22C . 0.9800 ?
C31 H31A . 0.9800 ?
C31 H31B . 0.9800 ?
C31 H31C . 0.9800 ?
C41 O3 . 1.2117(18) ?
C41 O4 . 1.3492(17) ?
C42 O4 . 1.4408(18) ?
C42 H42A . 0.9800 ?
C42 H42B . 0.9800 ?
C42 H42C . 0.9800 ?
C51 H51A . 0.9800 ?
C51 H51B . 0.9800 ?
C51 H51C . 0.9800 ?

loop_
_geom_torsion_atom_site_label_1
_geom_torsion_atom_site_label_2
_geom_torsion_atom_site_label_3
_geom_torsion_atom_site_label_4
_geom_torsion
C5 N1 C2 C3 0.24(14)
C5 N1 C2 C21 179.08(10)
N1 C2 C3 C4 0.19(13)
C21 C2 C3 C4 -178.36(13)
N1 C2 C3 C31 179.40(12)
C21 C2 C3 C31 0.8(2)
C2 C3 C4 C5 -0.54(13)
C31 C3 C4 C5 -179.76(12)
C2 C3 C4 C41 177.51(11)
C31 C3 C4 C41 -1.7(2)
C2 N1 C5 C4 -0.58(14)
C2 N1 C5 C51 177.79(11)
C3 C4 C5 N1 0.69(14)
C41 C4 C5 N1 -177.34(11)
C3 C4 C5 C51 -177.41(13)
C41 C4 C5 C51 4.6(2)
C3 C2 C21 O1 174.74(13)
N1 C2 C21 O1 -3.70(19)
C3 C2 C21 O2 -5.6(2)
N1 C2 C21 O2 175.93(10)
O1 C21 O2 C22 0.21(19)
C2 C21 O2 C22 -179.43(11)
C5 C4 C41 O3 177.72(13)
C3 C4 C41 O3 0.0(2)
C5 C4 C41 O4 -1.74(18)
C3 C4 C41 O4 -179.43(11)
O3 C41 O4 C42 -1.98(19)
C4 C41 O4 C42 177.49(11)

loop_
_cod_related_entry_id
_cod_related_entry_database
_cod_related_entry_code
1 ChemSpider 122124
